data_1519831
loop_
_publ_author_name
'Coles, Simon J.'
'Hursthouse, Michael B.'

_publ_section_title
;
 2,3-Dichloro-quinoxaline
;
_journal_name_full 'Crystal Structure Report Archive'
_journal_page_first 314
_journal_year 2007
_chemical_formula_sum 'C8 H4 Cl2 N2'
_chemical_formula_weight 199.03
_space_group_IT_number 15
_symmetry_cell_setting monoclinic
_symmetry_space_group_name_Hall '-C 2yc'
_symmetry_space_group_name_H-M 'C 1 2/c 1'
_atom_sites_solution_hydrogens geom
_atom_sites_solution_primary direct
_atom_sites_solution_secondary difmap
_cell_angle_alpha 90.00
_cell_angle_beta 95.649(4)
_cell_angle_gamma 90.00
_cell_formula_units_Z 4
_cell_length_a 3.8278(2)
_cell_length_b 18.9050(12)
_cell_length_c 10.8874(6)
_cell_measurement_reflns_used 923
_cell_measurement_temperature 120(2)
_cell_measurement_theta_max 27.48
_cell_measurement_theta_min 2.91
_cell_volume 784.04(8)
_computing_cell_refinement 'DENZO, COLLECT'
_computing_data_reduction 'DENZO, COLLECT'
_computing_molecular_graphics 'PLATON (Spek, 1990)'
_computing_structure_refinement 'SHELXL-97 (Sheldrick, 1997)'
_computing_structure_solution 'SHELXS-97 (Sheldrick, 1997)'
_diffrn_ambient_temperature 120(2)
_diffrn_detector_area_resol_mean 9.091
_diffrn_measured_fraction_theta_full 0.992
_diffrn_measured_fraction_theta_max 0.992
_diffrn_measurement_device_type 'Bruker-Nonius KappaCCD Area Detector'
_diffrn_measurement_method '\f and \w scans'
_diffrn_radiation_monochromator '10cm confocal mirrors'
_diffrn_radiation_source 'Bruker-Nonius FR591 rotating anode'
_diffrn_radiation_type MoK\a
_diffrn_radiation_wavelength 0.71073
_diffrn_reflns_av_R_equivalents 0.0366
_diffrn_reflns_av_sigmaI/netI 0.0243
_diffrn_reflns_limit_h_max 4
_diffrn_reflns_limit_h_min -4
_diffrn_reflns_limit_k_max 24
_diffrn_reflns_limit_k_min -24
_diffrn_reflns_limit_l_max 14
_diffrn_reflns_limit_l_min -14
_diffrn_reflns_number 5765
_diffrn_reflns_theta_full 27.50
_diffrn_reflns_theta_max 27.50
_diffrn_reflns_theta_min 3.76
_exptl_absorpt_coefficient_mu 0.760
_exptl_absorpt_correction_T_max 0.9850
_exptl_absorpt_correction_T_min 0.9143
_exptl_absorpt_correction_type multi-scan
_exptl_absorpt_process_details 'SADABS V2.10 (Sheldrick, G.M., 2003)'
_exptl_crystal_colour colourless
_exptl_crystal_density_diffrn 1.686
_exptl_crystal_density_method 'not measured'
_exptl_crystal_description block
_exptl_crystal_F_000 400
_exptl_crystal_size_max 0.12
_exptl_crystal_size_mid 0.05
_exptl_crystal_size_min 0.02
_refine_diff_density_max 0.277
_refine_diff_density_min -0.207
_refine_diff_density_rms 0.053
_refine_ls_extinction_method none
_refine_ls_goodness_of_fit_ref 1.098
_refine_ls_hydrogen_treatment constr
_refine_ls_matrix_type full
_refine_ls_number_parameters 55
_refine_ls_number_reflns 899
_refine_ls_number_restraints 0
_refine_ls_restrained_S_all 1.098
_refine_ls_R_factor_all 0.0311
_refine_ls_R_factor_gt 0.0279
_refine_ls_shift/su_max 0.000
_refine_ls_shift/su_mean 0.000
_refine_ls_structure_factor_coef Fsqd
_refine_ls_weighting_details 'calc w=1/[\s^2^(Fo^2^)+(0.0296P)^2^+0.8770P] where P=(Fo^2^+2Fc^2^)/3'
_refine_ls_weighting_scheme calc
_refine_ls_wR_factor_gt 0.0693
_refine_ls_wR_factor_ref 0.0717
_reflns_number_gt 829
_reflns_number_total 899
_reflns_threshold_expression >2sigma(I)
_cod_data_source_file eCrystal-314.cif
_cod_data_source_block 2006sjc0030
_cod_depositor_comments
;
Citation :
Coles, Simon J. and Hursthouse, Michael B. (2007) 
University of Southampton, Crystal Structure Report Archive. 
(doi:10.5258/ecrystals/314)

More at:
http://ecrystals.chem.soton.ac.uk/314/

The following automatic conversions were performed:

'_symmetry_cell_setting' value 'Monoclinic' changed to 'monoclinic'
according to the built-in table from CIF Core dictionary named
'cif_core.dic' version 2.4.1 from 2010-06-29.

Automatic conversion script
Id: cif_fix_values 3392 2015-05-12 13:50:21Z andrius 
;
_cod_original_sg_symbol_H-M C2/c
_cod_database_code 1519831

loop_
_symmetry_equiv_pos_as_xyz
'x, y, z'
'-x, y, -z+1/2'
'x+1/2, y+1/2, z'
'-x+1/2, y+1/2, -z+1/2'
'-x, -y, -z'
'x, -y, z-1/2'
'-x+1/2, -y+1/2, -z'
'x+1/2, -y+1/2, z-1/2'

loop_
_atom_site_label
_atom_site_type_symbol
_atom_site_fract_x
_atom_site_fract_y
_atom_site_fract_z
_atom_site_U_iso_or_equiv
_atom_site_adp_type
_atom_site_occupancy
_atom_site_symmetry_multiplicity
_atom_site_calc_flag
_atom_site_refinement_flags
_atom_site_disorder_assembly
_atom_site_disorder_group
Cl1 Cl 0.27267(10) 0.308523(19) 0.11941(3) 0.02566(15) Uani 1 1 d . . .
N1 N 0.2965(3) 0.44563(7) 0.13533(11) 0.0177(3) Uani 1 1 d . . .
C3 C 0.2949(4) 0.57284(8) 0.13453(13) 0.0196(3) Uani 1 1 d . . .
H3 H 0.1577 0.5734 0.0569 0.024 Uiso 1 1 calc R . .
C1 C 0.3969(4) 0.38768(8) 0.19144(13) 0.0178(3) Uani 1 1 d . . .
C2 C 0.3970(4) 0.50811(8) 0.19191(12) 0.0161(3) Uani 1 1 d . . .
C4 C 0.3965(4) 0.63493(8) 0.19238(14) 0.0219(3) Uani 1 1 d . . .
H4 H 0.3271 0.6787 0.1546 0.026 Uiso 1 1 calc R . .

loop_
_atom_site_aniso_label
_atom_site_aniso_U_11
_atom_site_aniso_U_22
_atom_site_aniso_U_33
_atom_site_aniso_U_23
_atom_site_aniso_U_13
_atom_site_aniso_U_12
Cl1 0.0332(2) 0.0181(2) 0.0249(2) -0.00483(13) -0.00177(15) -0.00398(13)
N1 0.0172(6) 0.0196(6) 0.0161(6) -0.0011(4) 0.0004(4) -0.0005(4)
C3 0.0179(7) 0.0227(7) 0.0179(7) 0.0027(5) 0.0006(5) 0.0022(5)
C1 0.0185(7) 0.0179(7) 0.0170(7) -0.0031(5) 0.0016(5) -0.0025(5)
C2 0.0146(6) 0.0184(7) 0.0153(7) -0.0005(5) 0.0013(5) 0.0002(5)
C4 0.0226(7) 0.0174(7) 0.0257(8) 0.0039(6) 0.0029(6) 0.0019(6)

loop_
_atom_type_symbol
_atom_type_description
_atom_type_scat_dispersion_real
_atom_type_scat_dispersion_imag
_atom_type_scat_source
C C 0.0033 0.0016 'International Tables Vol C Tables 4.2.6.8 and 6.1.1.4'
H H 0.0000 0.0000 'International Tables Vol C Tables 4.2.6.8 and 6.1.1.4'
N N 0.0061 0.0033 'International Tables Vol C Tables 4.2.6.8 and 6.1.1.4'
Cl Cl 0.1484 0.1585 'International Tables Vol C Tables 4.2.6.8 and 6.1.1.4'

loop_
_geom_angle_atom_site_label_1
_geom_angle_atom_site_label_2
_geom_angle_atom_site_label_3
_geom_angle
_geom_angle_site_symmetry_1
_geom_angle_site_symmetry_3
C1 N1 C2 117.42(12) . .
C4 C3 C2 119.05(13) . .
N1 C1 C1 122.16(8) . 2_655
N1 C1 Cl1 117.49(11) . .
C1 C1 Cl1 120.34(5) 2_655 .
N1 C2 C3 119.69(13) . .
N1 C2 C2 120.41(8) . 2_655
C3 C2 C2 119.89(8) . 2_655
C3 C4 C4 121.06(9) . 2_655

loop_
_geom_bond_atom_site_label_1
_geom_bond_atom_site_label_2
_geom_bond_distance
_geom_bond_site_symmetry_2
Cl1 C1 1.7340(14) .
N1 C1 1.2942(19) .
N1 C2 1.3697(18) .
C3 C4 1.370(2) .
C3 C2 1.4114(19) .
C1 C1 1.432(3) 2_655
C2 C2 1.423(3) 2_655
C4 C4 1.416(3) 2_655
